data_7704518
loop_
_publ_author_name
'Li, Chenyang'
'Zhang, Beilin'
'Dong, Yunhong'
'Li, Yawen'
'Wang, Pinpin'
'Yu, Yang'
'Cheng, Lin'
'Cao, Liping'

_publ_section_title
;
 A tetraphenylethene-based Pd<sub>2</sub>L<sub>4</sub> metallacage with
 aggregation-induced emission and stimuli-responsive behavior.
;
_journal_issue 24
_journal_name_full 'Dalton transactions (Cambridge, England : 2003)'
_journal_page_first 8051
_journal_page_last 8055
_journal_paper_doi 10.1039/d0dt00469c
_journal_volume 49
_journal_year 2020
_chemical_formula_moiety 'C160 H104 N8 Pd2, 42(C3 H7 N O), 4(N O3)'
_chemical_formula_sum 'C286 H398 N54 O54 Pd2'
_chemical_formula_weight 5669.36
_space_group_crystal_system triclinic
_space_group_IT_number 2
_space_group_name_Hall '-P 1'
_space_group_name_H-M_alt 'P -1'
_atom_sites_solution_hydrogens geom
_atom_sites_solution_primary dual
_atom_sites_solution_secondary difmap
_audit_creation_date 2019-09-18
_audit_creation_method
;
Olex2 1.2
(compiled 2018.05.29 svn.r3508 for OlexSys, GUI svn.r5506)
;
_audit_update_record
;
2019-11-02 deposited with the CCDC.	2020-05-27 downloaded from the CCDC.
;
_cell_angle_alpha 97.6580(10)
_cell_angle_beta 95.1000(10)
_cell_angle_gamma 110.3330(10)
_cell_formula_units_Z 1
_cell_length_a 15.7174(6)
_cell_length_b 18.1192(6)
_cell_length_c 18.6203(7)
_cell_measurement_reflns_used 9776
_cell_measurement_temperature 100(2)
_cell_measurement_theta_max 22.07
_cell_measurement_theta_min 2.81
_cell_volume 4875.6(3)
_computing_cell_refinement 'SAINT V8.38A (bruker, 2016)'
_computing_data_collection 'APEX3 v.2017.3-0 (Bruker AXS Inc., 2017)'
_computing_data_reduction 'SAINT V8.38A (bruker, 2016)'
_computing_molecular_graphics 'Olex2 (Dolomanov et al., 2009)'
_computing_publication_material 'Olex2 (Dolomanov et al., 2009)'
_computing_structure_refinement 'SHELXL 2018/3 (Sheldrick, 2018)'
_computing_structure_solution 'SHELXT 2018/2 (Sheldrick, 2018)'
_diffrn_ambient_temperature 100(2)
_diffrn_measured_fraction_theta_full 0.997
_diffrn_measured_fraction_theta_max 0.996
_diffrn_measurement_device_type 'Bruker D8 Venture PHOTON 100 CMOS'
_diffrn_measurement_method '\f and \w scans'
_diffrn_radiation_type MoK\a
_diffrn_radiation_wavelength 0.71073
_diffrn_reflns_av_R_equivalents 0.0321
_diffrn_reflns_av_unetI/netI 0.0201
_diffrn_reflns_Laue_measured_fraction_full 0.997
_diffrn_reflns_Laue_measured_fraction_max 0.996
_diffrn_reflns_limit_h_max 18
_diffrn_reflns_limit_h_min -18
_diffrn_reflns_limit_k_max 21
_diffrn_reflns_limit_k_min -21
_diffrn_reflns_limit_l_max 22
_diffrn_reflns_limit_l_min -22
_diffrn_reflns_number 128455
_diffrn_reflns_point_group_measured_fraction_full 0.997
_diffrn_reflns_point_group_measured_fraction_max 0.996
_diffrn_reflns_theta_full 25.242
_diffrn_reflns_theta_max 25.358
_diffrn_reflns_theta_min 1.861
_diffrn_source 'fine-focus sealed tube'
_exptl_absorpt_coefficient_mu 0.309
_exptl_absorpt_correction_T_max 0.7028
_exptl_absorpt_correction_T_min 0.6119
_exptl_absorpt_correction_type multi-scan
_exptl_absorpt_process_details
;
SADABS-2016/2 (Bruker,2016/2) was used for 
absorption correction. wR2(int) was 0.0742 
before and 0.0642 after correction. The 
Ratio of minimum to maximum transmission is 
0.8707. The \l/2 correction factor is Not present.
;
_exptl_crystal_colour blue
_exptl_crystal_colour_primary blue
_exptl_crystal_density_diffrn 1.931
_exptl_crystal_description block
_exptl_crystal_F_000 3016
_exptl_crystal_size_max 0.12
_exptl_crystal_size_mid 0.06
_exptl_crystal_size_min 0.05
_refine_diff_density_max 0.708
_refine_diff_density_min -0.410
_refine_diff_density_rms 0.068
_refine_ls_extinction_method none
_refine_ls_goodness_of_fit_ref 1.097
_refine_ls_hydrogen_treatment constr
_refine_ls_matrix_type full
_refine_ls_number_parameters 947
_refine_ls_number_reflns 17799
_refine_ls_number_restraints 938
_refine_ls_restrained_S_all 1.082
_refine_ls_R_factor_all 0.0497
_refine_ls_R_factor_gt 0.0447
_refine_ls_shift/su_max 0.003
_refine_ls_shift/su_mean 0.000
_refine_ls_structure_factor_coef Fsqd
_refine_ls_weighting_details 'w=1/[\s^2^(Fo^2^)+(0.0801P)^2^+2.3780P] where P=(Fo^2^+2Fc^2^)/3'
_refine_ls_weighting_scheme calc
_refine_ls_wR_factor_gt 0.1340
_refine_ls_wR_factor_ref 0.1380
_reflns_Friedel_coverage 0.000
_reflns_number_gt 15713
_reflns_number_total 17799
_reflns_threshold_expression 'I > 2\s(I)'
_cod_data_source_file d0dt00469c2.cif
_cod_data_source_block 1_b
_cod_depositor_comments 'Adding full bibliography for 7704518--7704519.cif.'
_cod_database_code 7704518
_shelx_shelxl_version_number 2018/3
_shelx_space_group_comment
;
The symmetry employed for this shelxl refinement is uniquely defined
by the following loop, which should always be used as a source of
symmetry information in preference to the above space-group names.
They are only intended as comments.
;
_shelx_estimated_absorpt_t_max 0.985
_shelx_estimated_absorpt_t_min 0.964
_olex2_refinement_description
;
1. Fixed Uiso
 At 1.2 times of:
  All C(H) groups
 At 1.5 times of:
  All C(H,H,H) groups
2. Restrained distances
 O5X-N6X
 1.234 with sigma of 0.02
 O6X-N6X = O4X-N6X
 1.245 with sigma of 0.02
 O5-N6
 1.234 with sigma of 0.02
 O4-N6 = O6-N6
 1.245 with sigma of 0.02
 O1-N5
 1.234 with sigma of 0.02
 O3-N5 = O2-N5
 1.245 with sigma of 0.02
 O2-N5 = O3-N5
 1.245 with sigma of 0.02
 O1X-N5X
 1.234 with sigma of 0.02
 O2X-N5X = O3X-N5X
 1.245 with sigma of 0.02
3. Uiso/Uaniso restraints and constraints
N6 \\sim O4 \\sim O5 \\sim O6 \\sim N6X \\sim O4X \\sim O5X \\sim O6X: within
2A with sigma of 0.01 and sigma for terminal atoms of 0.02
N5 \\sim O1 \\sim O2 \\sim O3 \\sim N5X \\sim O1X \\sim O2X \\sim O3X: within
2A with sigma of 0.01 and sigma for terminal atoms of 0.02
4. Rigid body (RIGU) restrains
 N6, O4, O5, O6, N6X, O4X, O5X, O6X
 with sigma for 1-2 distances of 0.004 and sigma for 1-3 distances of 0.004
 N5, O1, O2, O3, N5X, O1X, O2X, O3X
 with sigma for 1-2 distances of 0.004 and sigma for 1-3 distances of 0.004
 C66, N3, N4, C39, C40, C41, C45, C38, H39, C36, H40, H41, C42, C44, H45, C37,
 H38, C35, C43, C46, H44, H37, C34, H43, C47, C31, C48, C30, C32, C49, C53, C29,
  H30, H32, C33, H49, C50, C52, H53, C28, H29, H33, H50, C51, H52, C27, C54,
 C11, C26, C55, C73, C10, C12, C19, C25, C56, C62, C68, C72, C9, H10, H12, C13,
 C14, C18, C20, C24, C57, C61, C63, C67, H68, C69, C71, H72, C8, H9, H13, H14,
 C15, C17, H18, H20, C21, C23, H24, H57, C58, C60, H61, H63, C64, H67, H69, C70,
  H71, C7, H15, C16, H17, H21, C22, H23, H58, C59, H60, H64, C65, H66, C74, C6,
 H16, H22, H59, H65, C75, C4, C76, C3, C5, C77, C80, C2, H3, N1, H5, H77, C78,
 N2, H80, C1, H2, H78, C79, H1, H79
 with sigma for 1-2 distances of 0.004 and sigma for 1-3 distances of 0.004
5. Others
 Sof(N6X)=Sof(O4X)=Sof(O5X)=Sof(O6X)=1-FVAR(1)
 Sof(N6)=Sof(O4)=Sof(O5)=Sof(O6)=FVAR(1)
 Sof(N5X)=Sof(O1X)=Sof(O2X)=Sof(O3X)=1-FVAR(2)
 Sof(N5)=Sof(O1)=Sof(O2)=Sof(O3)=FVAR(2)
6.a Free rotating group:
 N6X(O4X,O5X,O6X), N5X(O1X,O2X,O3X)
6.b Aromatic/amide H refined with riding coordinates:
 C1(H1), C2(H2), C3(H3), C5(H5), C9(H9), C10(H10), C12(H12), C13(H13),
 C14(H14), C15(H15), C16(H16), C17(H17), C18(H18), C20(H20), C21(H21), C22(H22),
  C23(H23), C24(H24), C29(H29), C30(H30), C32(H32), C33(H33), C37(H37),
 C38(H38), C39(H39), C40(H40), C41(H41), C43(H43), C44(H44), C45(H45), C49(H49),
  C50(H50), C52(H52), C53(H53), C57(H57), C58(H58), C59(H59), C60(H60),
 C61(H61), C63(H63), C64(H64), C65(H65), C66(H66), C67(H67), C68(H68), C69(H69),
  C71(H71), C72(H72), C77(H77), C78(H78), C79(H79), C80(H80), C81(H81)
6.c Idealised Me refined as rotating group:
 C82(H82A,H82B,H82C), C83(H83A,H83B,H83C)
;
_olex2_submission_special_instructions 'No special instructions were received'

loop_
_space_group_symop_operation_xyz
'x, y, z'
'-x, -y, -z'

loop_
_atom_site_label
_atom_site_type_symbol
_atom_site_fract_x
_atom_site_fract_y
_atom_site_fract_z
_atom_site_U_iso_or_equiv
_atom_site_adp_type
_atom_site_occupancy
_atom_site_site_symmetry_order
_atom_site_calc_flag
_atom_site_refinement_flags_posn
_atom_site_refinement_flags_adp
_atom_site_refinement_flags_occupancy
_atom_site_disorder_assembly
_atom_site_disorder_group
Pd1 Pd 0.61796(2) 0.94630(2) 0.75605(2) 0.03497(7) Uani 1 1 d . . . . .
N1 N 0.44927(14) 0.11001(11) 0.16781(10) 0.0368(4) Uani 1 1 d . U . . .
N2 N 0.26338(15) 0.05984(11) 0.19870(10) 0.0384(4) Uani 1 1 d . U . . .
N3 N 0.68484(14) 1.00204(12) 0.67884(10) 0.0387(4) Uani 1 1 d . U . . .
N4 N 0.49853(14) 0.95162(12) 0.71197(11) 0.0380(4) Uani 1 1 d . U . . .
C1 C 0.4743(2) 0.06914(14) 0.11280(14) 0.0451(6) Uani 1 1 d . U . . .
H1 H 0.457152 0.012898 0.108967 0.054 Uiso 1 1 calc R U . . .
C2 C 0.5233(2) 0.10632(16) 0.06268(15) 0.0537(7) Uani 1 1 d . U . . .
H2 H 0.539333 0.075978 0.024201 0.064 Uiso 1 1 calc R U . . .
C3 C 0.5498(2) 0.18822(16) 0.06780(15) 0.0489(6) Uani 1 1 d . U . . .
H3 H 0.584229 0.214856 0.033273 0.059 Uiso 1 1 calc R U . . .
C4 C 0.52489(17) 0.23064(14) 0.12453(14) 0.0416(5) Uani 1 1 d . U . . .
C5 C 0.47537(17) 0.18942(14) 0.17371(14) 0.0391(5) Uani 1 1 d . U . . .
H5 H 0.459275 0.218474 0.213134 0.047 Uiso 1 1 calc R U . . .
C6 C 0.55024(18) 0.31566(15) 0.13299(16) 0.0470(6) Uani 1 1 d . U . . .
C7 C 0.56986(19) 0.38581(15) 0.13994(16) 0.0487(6) Uani 1 1 d . U . . .
C8 C 0.59377(18) 0.47049(14) 0.14545(16) 0.0453(6) Uani 1 1 d . U . . .
C9 C 0.66545(19) 0.52421(15) 0.19855(16) 0.0487(6) Uani 1 1 d . U . . .
H9 H 0.697681 0.504533 0.232097 0.058 Uiso 1 1 calc R U . . .
C10 C 0.68882(18) 0.60513(15) 0.20189(15) 0.0448(6) Uani 1 1 d . U . . .
H10 H 0.735405 0.640969 0.239351 0.054 Uiso 1 1 calc R U . . .
C11 C 0.64536(17) 0.63574(13) 0.15121(13) 0.0380(5) Uani 1 1 d . U . . .
C12 C 0.57210(17) 0.58237(14) 0.10109(14) 0.0403(5) Uani 1 1 d . U . . .
H12 H 0.539380 0.602354 0.068234 0.048 Uiso 1 1 calc R U . . .
C13 C 0.54579(18) 0.50071(14) 0.09802(14) 0.0432(6) Uani 1 1 d . U . . .
H13 H 0.495066 0.465207 0.063626 0.052 Uiso 1 1 calc R U . . .
C14 C 0.74284(19) 0.64351(16) 0.02085(16) 0.0480(6) Uani 1 1 d . U . . .
H14 H 0.769436 0.636860 0.066225 0.058 Uiso 1 1 calc R U . . .
C15 C 0.7431(2) 0.59532(18) -0.04291(18) 0.0588(7) Uani 1 1 d . U . . .
H15 H 0.768557 0.555021 -0.040975 0.071 Uiso 1 1 calc R U . . .
C16 C 0.7067(2) 0.6051(2) -0.10937(18) 0.0636(8) Uani 1 1 d . U . . .
H16 H 0.705688 0.570953 -0.153061 0.076 Uiso 1 1 calc R U . . .
C17 C 0.6716(2) 0.6648(2) -0.11221(16) 0.0596(8) Uani 1 1 d . U . . .
H17 H 0.648055 0.672835 -0.158107 0.072 Uiso 1 1 calc R U . . .
C18 C 0.67054(18) 0.71311(17) -0.04831(14) 0.0475(6) Uani 1 1 d . U . . .
H18 H 0.646671 0.754340 -0.050932 0.057 Uiso 1 1 calc R U . . .
C19 C 0.70383(17) 0.70228(14) 0.01959(14) 0.0409(5) Uani 1 1 d . U . . .
C20 C 0.7910(2) 0.88671(16) 0.05914(15) 0.0488(6) Uani 1 1 d . U . . .
H20 H 0.837345 0.866639 0.047232 0.059 Uiso 1 1 calc R U . . .
C21 C 0.8023(2) 0.96516(18) 0.05302(17) 0.0579(7) Uani 1 1 d . U . . .
H21 H 0.857014 0.998915 0.038790 0.069 Uiso 1 1 calc R U . . .
C22 C 0.7340(2) 0.99384(18) 0.06758(18) 0.0623(8) Uani 1 1 d . U . . .
H22 H 0.741314 1.047112 0.062583 0.075 Uiso 1 1 calc R U . . .
C23 C 0.6548(2) 0.94522(17) 0.08950(17) 0.0561(7) Uani 1 1 d . U . . .
H23 H 0.607511 0.964947 0.099039 0.067 Uiso 1 1 calc R U . . .
C24 C 0.64445(19) 0.86757(15) 0.09753(14) 0.0442(6) Uani 1 1 d . U . . .
H24 H 0.590497 0.834615 0.113385 0.053 Uiso 1 1 calc R U . . .
C25 C 0.71326(17) 0.83761(14) 0.08236(13) 0.0389(5) Uani 1 1 d . U . . .
C26 C 0.69828(16) 0.75252(13) 0.08804(13) 0.0362(5) Uani 1 1 d . U . . .
C27 C 0.67869(16) 0.72365(13) 0.15016(13) 0.0353(5) Uani 1 1 d . U . . .
C28 C 0.68925(17) 0.77442(13) 0.22239(13) 0.0358(5) Uani 1 1 d . U . . .
C29 C 0.76486(17) 0.84562(14) 0.24607(13) 0.0370(5) Uani 1 1 d . U . . .
H29 H 0.808439 0.863806 0.214005 0.044 Uiso 1 1 calc R U . . .
C30 C 0.77734(17) 0.89004(14) 0.31534(13) 0.0396(5) Uani 1 1 d . U . . .
H30 H 0.828929 0.938332 0.330304 0.047 Uiso 1 1 calc R U . . .
C31 C 0.71391(18) 0.86376(15) 0.36331(13) 0.0423(5) Uani 1 1 d . U . . .
C32 C 0.63869(19) 0.79320(15) 0.34013(14) 0.0441(6) Uani 1 1 d . U . . .
H32 H 0.594846 0.775200 0.372039 0.053 Uiso 1 1 calc R U . . .
C33 C 0.62704(18) 0.74889(15) 0.27104(14) 0.0428(6) Uani 1 1 d . U . . .
H33 H 0.575815 0.700264 0.256491 0.051 Uiso 1 1 calc R U . . .
C34 C 0.7257(2) 0.91014(16) 0.43417(14) 0.0464(6) Uani 1 1 d . U . . .
C35 C 0.7323(2) 0.94932(17) 0.49282(14) 0.0492(6) Uani 1 1 d . U . . .
C36 C 0.73542(19) 0.99637(16) 0.56184(14) 0.0458(6) Uani 1 1 d . U . . .
C37 C 0.7830(2) 1.07845(18) 0.57670(16) 0.0559(7) Uani 1 1 d . U . . .
H37 H 0.816860 1.104767 0.541752 0.067 Uiso 1 1 calc R U . . .
C38 C 0.7802(2) 1.12113(18) 0.64285(16) 0.0608(8) Uani 1 1 d . U . . .
H38 H 0.812158 1.177342 0.654051 0.073 Uiso 1 1 calc R U . . .
C39 C 0.7306(2) 1.08152(16) 0.69266(14) 0.0496(6) Uani 1 1 d . U . . .
H39 H 0.728658 1.111301 0.738113 0.060 Uiso 1 1 calc R U . . .
C40 C 0.68715(18) 0.96012(15) 0.61471(13) 0.0410(5) Uani 1 1 d . U . . .
H40 H 0.654864 0.903921 0.604987 0.049 Uiso 1 1 calc R U . . .
C41 C 0.44399(18) 0.89384(14) 0.65741(13) 0.0409(5) Uani 1 1 d . U . . .
H41 H 0.464052 0.852413 0.638319 0.049 Uiso 1 1 calc R U . . .
C42 C 0.35965(19) 0.89278(16) 0.62819(15) 0.0469(6) Uani 1 1 d . U . . .
C43 C 0.3306(2) 0.95397(17) 0.65722(16) 0.0529(7) Uani 1 1 d . U . . .
H43 H 0.272513 0.954500 0.638915 0.063 Uiso 1 1 calc R U . . .
C44 C 0.3877(2) 1.01329(18) 0.71268(16) 0.0534(7) Uani 1 1 d . U . . .
H44 H 0.369337 1.055508 0.732597 0.064 Uiso 1 1 calc R U . . .
C45 C 0.47119(19) 1.01138(15) 0.73921(14) 0.0431(6) Uani 1 1 d . U . . .
H45 H 0.510347 1.052689 0.777281 0.052 Uiso 1 1 calc R U . . .
C46 C 0.3051(2) 0.83052(17) 0.56889(16) 0.0533(7) Uani 1 1 d . U . . .
C47 C 0.2606(2) 0.77942(17) 0.51794(17) 0.0564(7) Uani 1 1 d . U . . .
C48 C 0.2086(2) 0.72092(16) 0.45530(16) 0.0527(7) Uani 1 1 d . U . . .
C49 C 0.2515(2) 0.68048(18) 0.41100(17) 0.0563(7) Uani 1 1 d . U . . .
H49 H 0.315135 0.691092 0.423006 0.068 Uiso 1 1 calc R U . . .
C50 C 0.20209(19) 0.62557(17) 0.35029(17) 0.0532(7) Uani 1 1 d . U . . .
H50 H 0.231950 0.597705 0.321362 0.064 Uiso 1 1 calc R U . . .
C51 C 0.10965(18) 0.60972(15) 0.33010(16) 0.0481(6) Uani 1 1 d . U . . .
C52 C 0.0669(2) 0.65070(17) 0.37341(17) 0.0537(7) Uani 1 1 d . U . . .
H52 H 0.003812 0.641349 0.360149 0.064 Uiso 1 1 calc R U . . .
C53 C 0.1156(2) 0.70476(17) 0.43543(17) 0.0568(7) Uani 1 1 d . U . . .
H53 H 0.085192 0.731421 0.465073 0.068 Uiso 1 1 calc R U . . .
C54 C 0.05583(17) 0.54878(15) 0.26523(16) 0.0459(6) Uani 1 1 d . U . . .
C55 C 0.00025(18) 0.56291(15) 0.21335(16) 0.0481(6) Uani 1 1 d . U . . .
C56 C -0.06982(18) 0.49853(16) 0.15872(16) 0.0499(6) Uani 1 1 d . U . . .
C57 C -0.13292(19) 0.43274(17) 0.1822(2) 0.0593(8) Uani 1 1 d . U . . .
H57 H -0.129153 0.429549 0.232794 0.071 Uiso 1 1 calc R U . . .
C58 C -0.2002(2) 0.37281(19) 0.1325(2) 0.0704(9) Uani 1 1 d . U . . .
H58 H -0.241842 0.328508 0.148969 0.084 Uiso 1 1 calc R U . . .
C59 C -0.2067(2) 0.3775(2) 0.0598(3) 0.0788(11) Uani 1 1 d . U . . .
H59 H -0.253404 0.336401 0.026036 0.095 Uiso 1 1 calc R U . . .
C60 C -0.1461(3) 0.4413(2) 0.0343(2) 0.0769(10) Uani 1 1 d . U . . .
H60 H -0.150317 0.443744 -0.016468 0.092 Uiso 1 1 calc R U . . .
C61 C -0.0785(2) 0.50195(18) 0.08517(18) 0.0640(8) Uani 1 1 d . U . . .
H61 H -0.037688 0.546502 0.068441 0.077 Uiso 1 1 calc R U . . .
C62 C 0.00665(19) 0.64582(16) 0.20526(16) 0.0514(7) Uani 1 1 d . U . . .
C63 C 0.0869(2) 0.70004(17) 0.19213(16) 0.0572(7) Uani 1 1 d . U . . .
H63 H 0.140027 0.686452 0.191508 0.069 Uiso 1 1 calc R U . . .
C64 C 0.0906(3) 0.77554(19) 0.17962(19) 0.0704(9) Uani 1 1 d . U . . .
H64 H 0.146112 0.812610 0.169513 0.084 Uiso 1 1 calc R U . . .
C65 C 0.0161(3) 0.79602(19) 0.1818(2) 0.0804(11) Uani 1 1 d . U . . .
H65 H 0.020192 0.848565 0.176667 0.096 Uiso 1 1 calc R U . . .
C66 C -0.0652(3) 0.7411(2) 0.1914(3) 0.0862(12) Uani 1 1 d . U . . .
H66 H -0.118400 0.754665 0.190885 0.103 Uiso 1 1 calc R U . . .
C67 C -0.0704(2) 0.6655(2) 0.2019(2) 0.0719(9) Uani 1 1 d . U . . .
H67 H -0.127711 0.626969 0.206923 0.086 Uiso 1 1 calc R U . . .
C68 C 0.08728(18) 0.43830(16) 0.19381(16) 0.0490(6) Uani 1 1 d . U . . .
H68 H 0.088771 0.464983 0.153084 0.059 Uiso 1 1 calc R U . . .
C69 C 0.10273(19) 0.36799(16) 0.18655(17) 0.0525(7) Uani 1 1 d . U . . .
H69 H 0.113101 0.345703 0.140518 0.063 Uiso 1 1 calc R U . . .
C70 C 0.10340(19) 0.32921(17) 0.24534(18) 0.0529(7) Uani 1 1 d . U . . .
C71 C 0.0885(3) 0.3622(2) 0.3120(2) 0.0711(9) Uani 1 1 d . U . . .
H71 H 0.089869 0.336678 0.353208 0.085 Uiso 1 1 calc R U . . .
C72 C 0.0717(3) 0.4326(2) 0.31834(19) 0.0662(8) Uani 1 1 d . U . . .
H72 H 0.061373 0.454949 0.364370 0.079 Uiso 1 1 calc R U . . .
C73 C 0.06947(17) 0.47111(15) 0.25985(16) 0.0454(6) Uani 1 1 d . U . . .
C74 C 0.1228(2) 0.25665(19) 0.23359(19) 0.0613(8) Uani 1 1 d . U . . .
C75 C 0.1403(2) 0.19944(19) 0.21540(19) 0.0629(8) Uani 1 1 d . U . . .
C76 C 0.1609(2) 0.12994(17) 0.19048(17) 0.0545(7) Uani 1 1 d . U . . .
C77 C 0.1012(2) 0.06761(19) 0.13749(17) 0.0593(8) Uani 1 1 d . U . . .
H77 H 0.045242 0.070120 0.116274 0.071 Uiso 1 1 calc R U . . .
C78 C 0.1243(2) 0.00219(17) 0.11618(15) 0.0543(7) Uani 1 1 d . U . . .
H78 H 0.084355 -0.041074 0.080125 0.065 Uiso 1 1 calc R U . . .
C79 C 0.20549(19) -0.00005(15) 0.14737(14) 0.0456(6) Uani 1 1 d . U . . .
H79 H 0.221232 -0.045232 0.132254 0.055 Uiso 1 1 calc R U . . .
C80 C 0.24192(19) 0.12407(15) 0.22031(14) 0.0455(6) Uani 1 1 d . U . . .
H80 H 0.282980 0.166304 0.256721 0.055 Uiso 1 1 calc R U . . .
O7 O 0.01390(16) 0.13349(12) 0.01607(11) 0.0637(6) Uani 1 1 d . . . . .
N7 N -0.02678(18) 0.24171(14) 0.02502(14) 0.0561(6) Uani 1 1 d . . . . .
C81 C 0.0255(2) 0.20152(18) 0.00665(18) 0.0590(7) Uani 1 1 d . . . . .
H81 H 0.076967 0.227667 -0.015960 0.071 Uiso 1 1 calc R . . . .
C82 C -0.0139(3) 0.31841(18) 0.0037(2) 0.0720(9) Uani 1 1 d . . . . .
H82A H 0.038552 0.333451 -0.023284 0.108 Uiso 1 1 calc GR . . . .
H82B H -0.002377 0.358946 0.047534 0.108 Uiso 1 1 calc GR . . . .
H82C H -0.069242 0.314756 -0.027667 0.108 Uiso 1 1 calc GR . . . .
C83 C -0.1004(3) 0.2109(2) 0.0653(3) 0.0882(12) Uani 1 1 d . . . . .
H83A H -0.158744 0.190726 0.032239 0.132 Uiso 1 1 calc GR . . . .
H83B H -0.100452 0.253548 0.103714 0.132 Uiso 1 1 calc GR . . . .
H83C H -0.092718 0.167276 0.087815 0.132 Uiso 1 1 calc GR . . . .
N6 N 0.6524(4) 1.1489(4) 0.8988(3) 0.0420(12) Uani 0.644(14) 1 d D U P A 1
O4 O 0.6723(6) 1.1055(5) 0.8486(3) 0.0497(17) Uani 0.644(14) 1 d D U P A 1
O5 O 0.7063(3) 1.1968(5) 0.9460(4) 0.097(3) Uani 0.644(14) 1 d D U P A 1
O6 O 0.5682(6) 1.1393(9) 0.8972(6) 0.079(3) Uani 0.644(14) 1 d D U P A 1
N6X N 0.6460(6) 1.1341(5) 0.9031(3) 0.046(2) Uani 0.356(14) 1 d D U P A 2
O4X O 0.6806(10) 1.1253(10) 0.8477(4) 0.050(3) Uani 0.356(14) 1 d DG U P A 2
O5X O 0.6904(6) 1.1453(9) 0.9623(4) 0.071(3) Uani 0.356(14) 1 d DG U P A 2
O6X O 0.5681(7) 1.1345(11) 0.8998(7) 0.048(3) Uani 0.356(14) 1 d DG U P A 2
N5 N 0.5737(3) 0.7131(2) 0.6481(2) 0.0757(11) Uani 0.886(5) 1 d D U P B 1
O1 O 0.5430(5) 0.6633(3) 0.5958(3) 0.141(2) Uani 0.886(5) 1 d D U P B 1
O2 O 0.6000(2) 0.69506(17) 0.70849(17) 0.0847(10) Uani 0.886(5) 1 d D U P B 1
O3 O 0.5761(3) 0.7841(2) 0.6537(2) 0.0655(11) Uani 0.886(5) 1 d D U P B 1
N5X N 0.5502(15) 0.7126(11) 0.6221(11) 0.078(4) Uani 0.114(5) 1 d D U P B 2
O1X O 0.586(2) 0.6823(16) 0.5811(19) 0.103(6) Uani 0.114(5) 1 d DG U P B 2
O2X O 0.491(2) 0.6694(14) 0.6584(16) 0.123(6) Uani 0.114(5) 1 d DG U P B 2
O3X O 0.565(3) 0.7868(11) 0.6333(17) 0.068(5) Uani 0.114(5) 1 d DG U P B 2

loop_
_atom_site_aniso_label
_atom_site_aniso_U_11
_atom_site_aniso_U_22
_atom_site_aniso_U_33
_atom_site_aniso_U_23
_atom_site_aniso_U_13
_atom_site_aniso_U_12
Pd1 0.04783(12) 0.02814(10) 0.02889(10) -0.00064(7) -0.00283(7) 0.01783(8)
N1 0.0475(11) 0.0288(10) 0.0326(10) -0.0003(8) -0.0035(8) 0.0164(9)
N2 0.0546(12) 0.0291(10) 0.0318(10) 0.0013(8) -0.0013(9) 0.0189(9)
N3 0.0513(12) 0.0363(10) 0.0306(10) 0.0003(8) -0.0017(8) 0.0223(9)
N4 0.0504(12) 0.0326(10) 0.0324(10) 0.0053(8) 0.0019(8) 0.0180(9)
C1 0.0688(17) 0.0276(12) 0.0375(13) -0.0013(10) 0.0061(12) 0.0187(12)
C2 0.081(2) 0.0343(13) 0.0432(14) -0.0031(11) 0.0143(14) 0.0196(13)
C3 0.0646(17) 0.0366(13) 0.0441(14) 0.0040(11) 0.0094(12) 0.0173(12)
C4 0.0454(13) 0.0278(11) 0.0492(14) 0.0006(10) -0.0019(11) 0.0146(10)
C5 0.0467(13) 0.0294(11) 0.0412(13) -0.0005(10) -0.0009(10) 0.0179(10)
C6 0.0476(14) 0.0324(13) 0.0612(17) 0.0045(11) 0.0061(12) 0.0165(11)
C7 0.0488(15) 0.0337(13) 0.0642(17) 0.0044(12) 0.0100(13) 0.0170(11)
C8 0.0477(14) 0.0284(12) 0.0586(16) 0.0033(11) 0.0112(12) 0.0128(11)
C9 0.0500(15) 0.0337(13) 0.0617(17) 0.0102(12) 0.0000(12) 0.0157(11)
C10 0.0445(14) 0.0334(12) 0.0523(15) 0.0031(11) -0.0035(11) 0.0130(11)
C11 0.0445(13) 0.0278(11) 0.0411(13) 0.0003(9) 0.0059(10) 0.0146(10)
C12 0.0459(13) 0.0326(12) 0.0404(13) -0.0005(10) 0.0023(10) 0.0153(10)
C13 0.0483(14) 0.0307(12) 0.0445(14) -0.0037(10) 0.0023(11) 0.0116(11)
C14 0.0526(15) 0.0403(14) 0.0509(15) -0.0019(11) 0.0086(12) 0.0197(12)
C15 0.0574(17) 0.0485(16) 0.0669(19) -0.0112(14) 0.0155(14) 0.0211(14)
C16 0.0533(17) 0.068(2) 0.0554(17) -0.0214(15) 0.0093(14) 0.0154(15)
C17 0.0535(16) 0.072(2) 0.0406(14) -0.0089(14) 0.0022(12) 0.0152(15)
C18 0.0465(14) 0.0502(15) 0.0417(13) -0.0006(11) 0.0036(11) 0.0164(12)
C19 0.0414(13) 0.0326(12) 0.0436(13) -0.0045(10) 0.0064(10) 0.0113(10)
C20 0.0543(15) 0.0431(14) 0.0463(14) 0.0044(12) 0.0107(12) 0.0151(12)
C21 0.0648(18) 0.0441(15) 0.0581(17) 0.0121(13) 0.0126(14) 0.0097(13)
C22 0.078(2) 0.0383(15) 0.072(2) 0.0178(14) 0.0121(16) 0.0197(14)
C23 0.0681(18) 0.0420(15) 0.0676(19) 0.0134(13) 0.0097(15) 0.0301(14)
C24 0.0530(15) 0.0368(13) 0.0465(14) 0.0085(11) 0.0066(11) 0.0208(11)
C25 0.0507(14) 0.0312(12) 0.0326(12) 0.0008(9) 0.0019(10) 0.0152(10)
C26 0.0369(12) 0.0297(11) 0.0396(12) -0.0015(9) 0.0015(9) 0.0129(9)
C27 0.0387(12) 0.0267(11) 0.0391(12) -0.0003(9) 0.0010(10) 0.0135(9)
C28 0.0456(13) 0.0277(11) 0.0365(12) 0.0034(9) 0.0006(10) 0.0182(10)
C29 0.0437(13) 0.0308(11) 0.0376(12) 0.0018(9) 0.0024(10) 0.0173(10)
C30 0.0474(13) 0.0339(12) 0.0386(12) -0.0008(10) -0.0009(10) 0.0206(11)
C31 0.0558(15) 0.0426(13) 0.0345(12) 0.0027(10) 0.0016(11) 0.0281(12)
C32 0.0553(15) 0.0420(14) 0.0378(13) 0.0068(11) 0.0091(11) 0.0207(12)
C33 0.0493(14) 0.0357(13) 0.0438(13) 0.0055(10) 0.0042(11) 0.0170(11)
C34 0.0599(16) 0.0438(14) 0.0382(13) 0.0040(11) 0.0024(11) 0.0245(13)
C35 0.0624(17) 0.0497(15) 0.0380(13) 0.0042(11) 0.0038(12) 0.0257(13)
C36 0.0589(16) 0.0457(14) 0.0334(12) -0.0001(10) 0.0016(11) 0.0235(12)
C37 0.075(2) 0.0467(15) 0.0435(15) 0.0066(12) 0.0115(14) 0.0186(14)
C38 0.089(2) 0.0394(15) 0.0454(15) 0.0034(12) 0.0135(15) 0.0132(15)
C39 0.0724(18) 0.0374(13) 0.0363(13) -0.0009(11) 0.0027(12) 0.0206(13)
C40 0.0522(14) 0.0367(13) 0.0337(12) -0.0015(10) -0.0035(10) 0.0207(11)
C41 0.0522(14) 0.0328(12) 0.0355(12) 0.0026(10) -0.0021(10) 0.0161(11)
C42 0.0536(15) 0.0400(13) 0.0451(14) 0.0084(11) -0.0030(11) 0.0166(12)
C43 0.0560(16) 0.0494(15) 0.0557(16) 0.0087(13) -0.0041(13) 0.0254(13)
C44 0.0656(17) 0.0504(16) 0.0545(16) 0.0069(13) 0.0021(13) 0.0361(14)
C45 0.0549(15) 0.0335(12) 0.0411(13) 0.0026(10) 0.0004(11) 0.0195(11)
C46 0.0560(16) 0.0456(15) 0.0509(16) 0.0058(12) -0.0101(13) 0.0148(13)
C47 0.0618(17) 0.0442(15) 0.0584(17) 0.0088(13) -0.0080(14) 0.0174(13)
C48 0.0565(16) 0.0376(14) 0.0570(16) 0.0054(12) -0.0126(13) 0.0147(12)
C49 0.0472(15) 0.0509(16) 0.0656(18) 0.0069(14) -0.0113(13) 0.0173(13)
C50 0.0471(15) 0.0506(16) 0.0610(17) 0.0037(13) -0.0070(13) 0.0226(13)
C51 0.0459(14) 0.0350(13) 0.0604(16) 0.0022(12) -0.0082(12) 0.0168(11)
C52 0.0477(15) 0.0456(15) 0.0638(17) -0.0045(13) -0.0100(13) 0.0214(12)
C53 0.0603(17) 0.0421(15) 0.0645(18) -0.0053(13) -0.0087(14) 0.0239(13)
C54 0.0403(13) 0.0364(13) 0.0581(16) 0.0018(11) -0.0028(11) 0.0153(11)
C55 0.0435(14) 0.0371(13) 0.0601(16) 0.0021(12) -0.0040(12) 0.0153(11)
C56 0.0457(14) 0.0377(13) 0.0635(17) 0.0021(12) -0.0106(12) 0.0188(11)
C57 0.0412(14) 0.0438(15) 0.085(2) 0.0011(14) -0.0002(14) 0.0120(12)
C58 0.0394(15) 0.0477(17) 0.112(3) 0.0003(18) -0.0044(17) 0.0093(13)
C59 0.0573(19) 0.0451(17) 0.116(3) -0.0078(18) -0.0332(19) 0.0157(15)
C60 0.088(2) 0.061(2) 0.076(2) -0.0050(16) -0.0326(19) 0.0367(18)
C61 0.072(2) 0.0429(15) 0.0698(19) 0.0065(14) -0.0184(16) 0.0199(14)
C62 0.0489(15) 0.0412(14) 0.0577(16) 0.0015(12) -0.0119(12) 0.0158(12)
C63 0.0544(16) 0.0474(16) 0.0561(17) 0.0033(13) -0.0136(13) 0.0089(13)
C64 0.077(2) 0.0471(17) 0.066(2) 0.0114(15) -0.0182(17) 0.0023(15)
C65 0.089(2) 0.0350(16) 0.101(3) 0.0078(17) -0.028(2) 0.0139(16)
C66 0.082(2) 0.056(2) 0.126(3) 0.011(2) -0.005(2) 0.0393(19)
C67 0.0591(18) 0.0489(17) 0.108(3) 0.0099(18) 0.0022(18) 0.0240(15)
C68 0.0450(14) 0.0420(14) 0.0554(16) 0.0038(12) -0.0050(12) 0.0148(12)
C69 0.0462(15) 0.0430(15) 0.0619(17) -0.0034(13) -0.0015(13) 0.0154(12)
C70 0.0477(15) 0.0416(14) 0.0690(18) 0.0030(13) -0.0047(13) 0.0215(12)
C71 0.104(3) 0.063(2) 0.065(2) 0.0185(16) 0.0123(19) 0.051(2)
C72 0.094(2) 0.0569(18) 0.0613(18) 0.0086(15) 0.0147(17) 0.0446(18)
C73 0.0382(13) 0.0380(13) 0.0572(15) 0.0035(11) -0.0046(11) 0.0149(11)
C74 0.0572(17) 0.0525(17) 0.076(2) 0.0022(15) -0.0072(15) 0.0290(14)
C75 0.0626(18) 0.0517(17) 0.077(2) 0.0022(15) -0.0088(16) 0.0316(15)
C76 0.0648(17) 0.0446(15) 0.0588(17) 0.0041(13) -0.0037(14) 0.0304(14)
C77 0.0571(17) 0.0566(17) 0.0605(18) 0.0083(14) -0.0156(14) 0.0226(14)
C78 0.0673(18) 0.0438(15) 0.0438(15) 0.0006(12) -0.0144(13) 0.0183(13)
C79 0.0625(16) 0.0362(13) 0.0355(13) 0.0016(10) -0.0049(11) 0.0195(12)
C80 0.0554(15) 0.0365(13) 0.0435(14) -0.0015(11) -0.0034(11) 0.0211(12)
O7 0.0903(16) 0.0393(11) 0.0556(12) 0.0024(9) -0.0104(11) 0.0235(11)
N7 0.0630(15) 0.0400(12) 0.0585(15) 0.0063(11) 0.0000(12) 0.0133(11)
C81 0.0657(19) 0.0432(16) 0.0632(19) 0.0076(14) -0.0031(15) 0.0172(14)
C82 0.098(3) 0.0426(16) 0.070(2) 0.0085(15) -0.0052(19) 0.0238(17)
C83 0.081(3) 0.068(2) 0.125(4) 0.032(2) 0.021(2) 0.030(2)
N6 0.066(2) 0.022(2) 0.037(2) -0.0015(15) 0.0057(19) 0.0180(17)
O4 0.069(3) 0.022(3) 0.053(2) -0.0105(16) 0.0160(19) 0.016(2)
O5 0.072(3) 0.092(5) 0.095(4) -0.054(4) -0.015(2) 0.023(3)
O6 0.065(3) 0.101(6) 0.082(5) 0.012(4) 0.018(3) 0.043(4)
N6X 0.063(4) 0.033(4) 0.044(4) 0.007(3) 0.004(3) 0.019(3)
O4X 0.075(5) 0.032(7) 0.050(4) 0.004(3) 0.015(3) 0.026(5)
O5X 0.074(4) 0.094(7) 0.043(3) 0.010(4) -0.006(3) 0.034(4)
O6X 0.059(5) 0.051(5) 0.028(4) -0.014(4) 0.002(4) 0.020(4)
N5 0.112(3) 0.0355(15) 0.076(2) -0.0082(16) 0.001(2) 0.0331(17)
O1 0.203(6) 0.092(3) 0.088(3) -0.015(2) -0.005(3) 0.021(3)
O2 0.123(3) 0.0588(17) 0.0752(19) 0.0029(14) 0.0024(17) 0.0433(17)
O3 0.087(2) 0.0431(14) 0.060(2) -0.0020(12) -0.0084(17) 0.0241(13)
N5X 0.130(7) 0.034(5) 0.075(7) -0.016(6) -0.004(6) 0.051(5)
O1X 0.150(11) 0.060(9) 0.100(10) -0.029(8) 0.010(8) 0.057(8)
O2X 0.160(9) 0.074(8) 0.104(9) -0.014(8) 0.007(8) 0.018(8)
O3X 0.095(10) 0.041(6) 0.076(11) -0.007(7) -0.015(10) 0.050(6)

loop_
_atom_type_symbol
_atom_type_description
_atom_type_scat_dispersion_real
_atom_type_scat_dispersion_imag
_atom_type_scat_source
C C 0.0033 0.0016 'International Tables Vol C Tables 4.2.6.8 and 6.1.1.4'
H H 0.0000 0.0000 'International Tables Vol C Tables 4.2.6.8 and 6.1.1.4'
N N 0.0061 0.0033 'International Tables Vol C Tables 4.2.6.8 and 6.1.1.4'
O O 0.0106 0.0060 'International Tables Vol C Tables 4.2.6.8 and 6.1.1.4'
Pd Pd -0.9988 1.0072 'International Tables Vol C Tables 4.2.6.8 and 6.1.1.4'

loop_
_geom_angle_atom_site_label_1
_geom_angle_atom_site_label_2
_geom_angle_atom_site_label_3
_geom_angle
_geom_angle_site_symmetry_1
_geom_angle_site_symmetry_3
_geom_angle_publ_flag
N1 Pd1 N2 90.87(8) 2_666 2_666 ?
N1 Pd1 N3 179.49(8) 2_666 . ?
N1 Pd1 N4 88.30(8) 2_666 . ?
N2 Pd1 N3 89.33(8) 2_666 . ?
N4 Pd1 N2 179.17(8) . 2_666 ?
N4 Pd1 N3 91.50(8) . . ?
C1 N1 Pd1 120.66(16) . 2_666 ?
C5 N1 Pd1 120.50(16) . 2_666 ?
C5 N1 C1 118.7(2) . . ?
C79 N2 Pd1 120.54(17) . 2_666 ?
C80 N2 Pd1 119.89(17) . 2_666 ?
C80 N2 C79 119.6(2) . . ?
C39 N3 Pd1 120.21(17) . . ?
C40 N3 Pd1 120.68(17) . . ?
C40 N3 C39 119.1(2) . . ?
C41 N4 Pd1 119.98(16) . . ?
C41 N4 C45 119.6(2) . . ?
C45 N4 Pd1 120.35(17) . . ?
N1 C1 H1 119.1 . . ?
N1 C1 C2 121.8(2) . . ?
C2 C1 H1 119.1 . . ?
C1 C2 H2 120.0 . . ?
C1 C2 C3 120.0(2) . . ?
C3 C2 H2 120.0 . . ?
C2 C3 H3 120.8 . . ?
C2 C3 C4 118.5(3) . . ?
C4 C3 H3 120.8 . . ?
C3 C4 C6 121.3(2) . . ?
C5 C4 C3 118.7(2) . . ?
C5 C4 C6 120.0(2) . . ?
N1 C5 C4 122.3(2) . . ?
N1 C5 H5 118.8 . . ?
C4 C5 H5 118.8 . . ?
C7 C6 C4 179.0(3) . . ?
C6 C7 C8 177.8(3) . . ?
C9 C8 C7 120.8(3) . . ?
C13 C8 C7 120.2(2) . . ?
C13 C8 C9 119.0(2) . . ?
C8 C9 H9 120.0 . . ?
C10 C9 C8 120.0(2) . . ?
C10 C9 H9 120.0 . . ?
C9 C10 H10 119.4 . . ?
C9 C10 C11 121.2(2) . . ?
C11 C10 H10 119.4 . . ?
C10 C11 C27 120.6(2) . . ?
C12 C11 C10 118.2(2) . . ?
C12 C11 C27 121.1(2) . . ?
C11 C12 H12 119.3 . . ?
C13 C12 C11 121.3(2) . . ?
C13 C12 H12 119.3 . . ?
C8 C13 H13 120.0 . . ?
C12 C13 C8 120.0(2) . . ?
C12 C13 H13 120.0 . . ?
C15 C14 H14 119.6 . . ?
C15 C14 C19 120.8(3) . . ?
C19 C14 H14 119.6 . . ?
C14 C15 H15 119.8 . . ?
C16 C15 C14 120.5(3) . . ?
C16 C15 H15 119.8 . . ?
C15 C16 H16 120.2 . . ?
C15 C16 C17 119.6(3) . . ?
C17 C16 H16 120.2 . . ?
C16 C17 H17 119.9 . . ?
C16 C17 C18 120.2(3) . . ?
C18 C17 H17 119.9 . . ?
C17 C18 H18 119.4 . . ?
C17 C18 C19 121.1(3) . . ?
C19 C18 H18 119.4 . . ?
C14 C19 C26 122.0(2) . . ?
C18 C19 C14 117.7(2) . . ?
C18 C19 C26 120.3(2) . . ?
C21 C20 H20 119.6 . . ?
C25 C20 H20 119.6 . . ?
C25 C20 C21 120.8(3) . . ?
C20 C21 H21 120.0 . . ?
C22 C21 C20 120.0(3) . . ?
C22 C21 H21 120.0 . . ?
C21 C22 H22 119.9 . . ?
C21 C22 C23 120.2(3) . . ?
C23 C22 H22 119.9 . . ?
C22 C23 H23 120.0 . . ?
C22 C23 C24 120.0(3) . . ?
C24 C23 H23 120.0 . . ?
C23 C24 H24 119.8 . . ?
C23 C24 C25 120.3(3) . . ?
C25 C24 H24 119.8 . . ?
C20 C25 C24 118.7(2) . . ?
C20 C25 C26 122.1(2) . . ?
C24 C25 C26 119.1(2) . . ?
C19 C26 C25 115.0(2) . . ?
C27 C26 C19 123.1(2) . . ?
C27 C26 C25 121.9(2) . . ?
C26 C27 C11 121.4(2) . . ?
C26 C27 C28 124.1(2) . . ?
C28 C27 C11 114.5(2) . . ?
C29 C28 C27 121.6(2) . . ?
C33 C28 C27 120.3(2) . . ?
C33 C28 C29 118.0(2) . . ?
C28 C29 H29 119.4 . . ?
C30 C29 C28 121.3(2) . . ?
C30 C29 H29 119.4 . . ?
C29 C30 H30 120.0 . . ?
C29 C30 C31 120.0(2) . . ?
C31 C30 H30 120.0 . . ?
C30 C31 C34 120.1(2) . . ?
C32 C31 C30 119.0(2) . . ?
C32 C31 C34 120.9(2) . . ?
C31 C32 H32 119.7 . . ?
C33 C32 C31 120.6(2) . . ?
C33 C32 H32 119.7 . . ?
C28 C33 H33 119.5 . . ?
C32 C33 C28 121.1(2) . . ?
C32 C33 H33 119.5 . . ?
C35 C34 C31 177.4(3) . . ?
C34 C35 C36 176.9(3) . . ?
C37 C36 C35 121.6(3) . . ?
C37 C36 C40 118.7(2) . . ?
C40 C36 C35 119.7(2) . . ?
C36 C37 H37 120.5 . . ?
C38 C37 C36 119.0(3) . . ?
C38 C37 H37 120.5 . . ?
C37 C38 H38 120.3 . . ?
C39 C38 C37 119.4(3) . . ?
C39 C38 H38 120.3 . . ?
N3 C39 C38 122.0(2) . . ?
N3 C39 H39 119.0 . . ?
C38 C39 H39 119.0 . . ?
N3 C40 C36 121.9(2) . . ?
N3 C40 H40 119.0 . . ?
C36 C40 H40 119.0 . . ?
N4 C41 H41 119.0 . . ?
N4 C41 C42 122.0(2) . . ?
C42 C41 H41 119.0 . . ?
C41 C42 C43 118.4(2) . . ?
C41 C42 C46 119.6(3) . . ?
C43 C42 C46 122.0(3) . . ?
C42 C43 H43 120.5 . . ?
C44 C43 C42 119.0(3) . . ?
C44 C43 H43 120.5 . . ?
C43 C44 H44 120.0 . . ?
C45 C44 C43 119.9(3) . . ?
C45 C44 H44 120.0 . . ?
N4 C45 C44 121.1(2) . . ?
N4 C45 H45 119.5 . . ?
C44 C45 H45 119.5 . . ?
C47 C46 C42 178.3(4) . . ?
C46 C47 C48 177.7(3) . . ?
C49 C48 C47 120.3(3) . . ?
C53 C48 C47 121.4(3) . . ?
C53 C48 C49 118.3(3) . . ?
C48 C49 H49 119.9 . . ?
C50 C49 C48 120.3(3) . . ?
C50 C49 H49 119.9 . . ?
C49 C50 H50 119.2 . . ?
C49 C50 C51 121.6(3) . . ?
C51 C50 H50 119.2 . . ?
C50 C51 C52 118.4(3) . . ?
C50 C51 C54 121.4(3) . . ?
C52 C51 C54 120.2(2) . . ?
C51 C52 H52 119.8 . . ?
C53 C52 C51 120.4(3) . . ?
C53 C52 H52 119.8 . . ?
C48 C53 H53 119.5 . . ?
C52 C53 C48 121.0(3) . . ?
C52 C53 H53 119.5 . . ?
C51 C54 C73 115.1(2) . . ?
C55 C54 C51 123.0(2) . . ?
C55 C54 C73 121.9(2) . . ?
C54 C55 C56 123.2(2) . . ?
C54 C55 C62 122.3(2) . . ?
C56 C55 C62 114.4(2) . . ?
C57 C56 C55 119.8(3) . . ?
C61 C56 C55 122.2(3) . . ?
C61 C56 C57 117.9(3) . . ?
C56 C57 H57 119.5 . . ?
C58 C57 C56 120.9(3) . . ?
C58 C57 H57 119.5 . . ?
C57 C58 H58 120.1 . . ?
C59 C58 C57 119.8(3) . . ?
C59 C58 H58 120.1 . . ?
C58 C59 H59 119.4 . . ?
C58 C59 C60 121.2(3) . . ?
C60 C59 H59 119.4 . . ?
C59 C60 H60 120.7 . . ?
C59 C60 C61 118.5(4) . . ?
C61 C60 H60 120.7 . . ?
C56 C61 C60 121.6(3) . . ?
C56 C61 H61 119.2 . . ?
C60 C61 H61 119.2 . . ?
C63 C62 C55 120.3(3) . . ?
C63 C62 C67 118.7(3) . . ?
C67 C62 C55 120.5(3) . . ?
C62 C63 H63 120.0 . . ?
C62 C63 C64 120.0(3) . . ?
C64 C63 H63 120.0 . . ?
C63 C64 H64 119.8 . . ?
C65 C64 C63 120.5(3) . . ?
C65 C64 H64 119.8 . . ?
C64 C65 H65 120.1 . . ?
C64 C65 C66 119.8(3) . . ?
C66 C65 H65 120.1 . . ?
C65 C66 H66 119.9 . . ?
C65 C66 C67 120.2(3) . . ?
C67 C66 H66 119.9 . . ?
C62 C67 C66 120.6(3) . . ?
C62 C67 H67 119.7 . . ?
C66 C67 H67 119.7 . . ?
C69 C68 H68 119.5 . . ?
C69 C68 C73 120.9(3) . . ?
C73 C68 H68 119.5 . . ?
C68 C69 H69 119.7 . . ?
C68 C69 C70 120.7(3) . . ?
C70 C69 H69 119.7 . . ?
C69 C70 C71 119.2(3) . . ?
C69 C70 C74 117.2(3) . . ?
C71 C70 C74 123.6(3) . . ?
C70 C71 H71 120.2 . . ?
C70 C71 C72 119.6(3) . . ?
C72 C71 H71 120.2 . . ?
C71 C72 H72 119.1 . . ?
C73 C72 C71 121.7(3) . . ?
C73 C72 H72 119.1 . . ?
C68 C73 C54 118.6(3) . . ?
C72 C73 C54 123.4(3) . . ?
C72 C73 C68 117.9(3) . . ?
C75 C74 C70 171.6(4) . . ?
C74 C75 C76 177.9(4) . . ?
C77 C76 C75 121.7(3) . . ?
C80 C76 C75 119.5(3) . . ?
C80 C76 C77 118.8(3) . . ?
C76 C77 H77 120.5 . . ?
C78 C77 C76 119.0(3) . . ?
C78 C77 H77 120.5 . . ?
C77 C78 H78 120.3 . . ?
C79 C78 C77 119.5(3) . . ?
C79 C78 H78 120.3 . . ?
N2 C79 C78 121.8(2) . . ?
N2 C79 H79 119.1 . . ?
C78 C79 H79 119.1 . . ?
N2 C80 C76 121.3(2) . . ?
N2 C80 H80 119.4 . . ?
C76 C80 H80 119.4 . . ?
C81 N7 C82 121.6(3) . . ?
C81 N7 C83 121.5(3) . . ?
C83 N7 C82 116.9(3) . . ?
O7 C81 N7 125.7(3) . . ?
O7 C81 H81 117.1 . . ?
N7 C81 H81 117.1 . . ?
N7 C82 H82A 109.5 . . ?
N7 C82 H82B 109.5 . . ?
N7 C82 H82C 109.5 . . ?
H82A C82 H82B 109.5 . . ?
H82A C82 H82C 109.5 . . ?
H82B C82 H82C 109.5 . . ?
N7 C83 H83A 109.5 . . ?
N7 C83 H83B 109.5 . . ?
N7 C83 H83C 109.5 . . ?
H83A C83 H83B 109.5 . . ?
H83A C83 H83C 109.5 . . ?
H83B C83 H83C 109.5 . . ?
O5 N6 O4 124.7(5) . . ?
O5 N6 O6 118.6(5) . . ?
O6 N6 O4 116.6(5) . . ?
O5X N6X O4X 119.7 . . ?
O5X N6X O6X 118.9 . . ?
O6X N6X O4X 121.4 . . ?
O1 N5 O2 119.7(4) . . ?
O1 N5 O3 125.8(5) . . ?
O3 N5 O2 114.1(3) . . ?
O1X N5X O2X 119.9 . . ?
O1X N5X O3X 123.9 . . ?
O3X N5X O2X 116.2 . . ?

loop_
_geom_bond_atom_site_label_1
_geom_bond_atom_site_label_2
_geom_bond_distance
_geom_bond_site_symmetry_2
_geom_bond_publ_flag
Pd1 N1 2.018(2) 2_666 ?
Pd1 N2 2.022(2) 2_666 ?
Pd1 N3 2.027(2) . ?
Pd1 N4 2.020(2) . ?
N1 C1 1.350(3) . ?
N1 C5 1.338(3) . ?
N2 C79 1.342(3) . ?
N2 C80 1.343(3) . ?
N3 C39 1.344(3) . ?
N3 C40 1.338(3) . ?
N4 C41 1.342(3) . ?
N4 C45 1.353(3) . ?
C1 H1 0.9500 . ?
C1 C2 1.361(4) . ?
C2 H2 0.9500 . ?
C2 C3 1.382(4) . ?
C3 H3 0.9500 . ?
C3 C4 1.388(4) . ?
C4 C5 1.381(4) . ?
C4 C6 1.433(3) . ?
C5 H5 0.9500 . ?
C6 C7 1.185(4) . ?
C7 C8 1.434(3) . ?
C8 C9 1.406(4) . ?
C8 C13 1.395(4) . ?
C9 H9 0.9500 . ?
C9 C10 1.373(3) . ?
C10 H10 0.9500 . ?
C10 C11 1.397(4) . ?
C11 C12 1.388(3) . ?
C11 C27 1.497(3) . ?
C12 H12 0.9500 . ?
C12 C13 1.383(3) . ?
C13 H13 0.9500 . ?
C14 H14 0.9500 . ?
C14 C15 1.378(4) . ?
C14 C19 1.403(4) . ?
C15 H15 0.9500 . ?
C15 C16 1.376(5) . ?
C16 H16 0.9500 . ?
C16 C17 1.379(5) . ?
C17 H17 0.9500 . ?
C17 C18 1.385(4) . ?
C18 H18 0.9500 . ?
C18 C19 1.389(4) . ?
C19 C26 1.492(3) . ?
C20 H20 0.9500 . ?
C20 C21 1.392(4) . ?
C20 C25 1.383(4) . ?
C21 H21 0.9500 . ?
C21 C22 1.377(5) . ?
C22 H22 0.9500 . ?
C22 C23 1.385(4) . ?
C23 H23 0.9500 . ?
C23 C24 1.389(4) . ?
C24 H24 0.9500 . ?
C24 C25 1.402(4) . ?
C25 C26 1.496(3) . ?
C26 C27 1.349(3) . ?
C27 C28 1.486(3) . ?
C28 C29 1.400(3) . ?
C28 C33 1.395(4) . ?
C29 H29 0.9500 . ?
C29 C30 1.385(3) . ?
C30 H30 0.9500 . ?
C30 C31 1.400(4) . ?
C31 C32 1.389(4) . ?
C31 C34 1.426(3) . ?
C32 H32 0.9500 . ?
C32 C33 1.383(4) . ?
C33 H33 0.9500 . ?
C34 C35 1.196(4) . ?
C35 C36 1.431(4) . ?
C36 C37 1.389(4) . ?
C36 C40 1.391(4) . ?
C37 H37 0.9500 . ?
C37 C38 1.377(4) . ?
C38 H38 0.9500 . ?
C38 C39 1.379(4) . ?
C39 H39 0.9500 . ?
C40 H40 0.9500 . ?
C41 H41 0.9500 . ?
C41 C42 1.380(4) . ?
C42 C43 1.402(4) . ?
C42 C46 1.433(4) . ?
C43 H43 0.9500 . ?
C43 C44 1.377(4) . ?
C44 H44 0.9500 . ?
C44 C45 1.374(4) . ?
C45 H45 0.9500 . ?
C46 C47 1.202(4) . ?
C47 C48 1.432(4) . ?
C48 C49 1.397(4) . ?
C48 C53 1.392(4) . ?
C49 H49 0.9500 . ?
C49 C50 1.370(4) . ?
C50 H50 0.9500 . ?
C50 C51 1.385(4) . ?
C51 C52 1.391(4) . ?
C51 C54 1.486(4) . ?
C52 H52 0.9500 . ?
C52 C53 1.378(4) . ?
C53 H53 0.9500 . ?
C54 C55 1.354(4) . ?
C54 C73 1.488(3) . ?
C55 C56 1.483(4) . ?
C55 C62 1.499(4) . ?
C56 C57 1.410(4) . ?
C56 C61 1.376(4) . ?
C57 H57 0.9500 . ?
C57 C58 1.383(4) . ?
C58 H58 0.9500 . ?
C58 C59 1.365(6) . ?
C59 H59 0.9500 . ?
C59 C60 1.389(6) . ?
C60 H60 0.9500 . ?
C60 C61 1.402(4) . ?
C61 H61 0.9500 . ?
C62 C63 1.369(4) . ?
C62 C67 1.376(4) . ?
C63 H63 0.9500 . ?
C63 C64 1.400(4) . ?
C64 H64 0.9500 . ?
C64 C65 1.349(5) . ?
C65 H65 0.9500 . ?
C65 C66 1.364(6) . ?
C66 H66 0.9500 . ?
C66 C67 1.383(5) . ?
C67 H67 0.9500 . ?
C68 H68 0.9500 . ?
C68 C69 1.369(4) . ?
C68 C73 1.388(4) . ?
C69 H69 0.9500 . ?
C69 C70 1.378(4) . ?
C70 C71 1.379(5) . ?
C70 C74 1.443(4) . ?
C71 H71 0.9500 . ?
C71 C72 1.383(4) . ?
C72 H72 0.9500 . ?
C72 C73 1.373(4) . ?
C74 C75 1.178(4) . ?
C75 C76 1.435(4) . ?
C76 C77 1.390(4) . ?
C76 C80 1.388(4) . ?
C77 H77 0.9500 . ?
C77 C78 1.377(4) . ?
C78 H78 0.9500 . ?
C78 C79 1.370(4) . ?
C79 H79 0.9500 . ?
C80 H80 0.9500 . ?
O7 C81 1.221(3) . ?
N7 C81 1.313(4) . ?
N7 C82 1.448(4) . ?
N7 C83 1.426(5) . ?
C81 H81 0.9500 . ?
C82 H82A 0.9800 . ?
C82 H82B 0.9800 . ?
C82 H82C 0.9800 . ?
C83 H83A 0.9800 . ?
C83 H83B 0.9800 . ?
C83 H83C 0.9800 . ?
N6 O4 1.271(6) . ?
N6 O5 1.182(6) . ?
N6 O6 1.270(6) . ?
N6X O4X 1.2241 . ?
N6X O5X 1.2036 . ?
N6X O6X 1.2239 . ?
N5 O1 1.172(5) . ?
N5 O2 1.285(5) . ?
N5 O3 1.263(4) . ?
N5X O1X 1.1796 . ?
N5X O2X 1.2928 . ?
N5X O3X 1.2687 . ?

loop_
_smtbx_masks_void_nr
_smtbx_masks_void_average_x
_smtbx_masks_void_average_y
_smtbx_masks_void_average_z
_smtbx_masks_void_volume
_smtbx_masks_void_count_electrons
_smtbx_masks_void_content
1 -0.389 -0.689 0.500 1908.2 515.7 40(C3H7NO)
